data_9014971
loop_
_publ_author_name
'Sun, W.'
'Huang, Y.-X.'
'Li, Z.'
'Pan, Y.'
'Mi, J.-X.'

_publ_section_title
;
 Hydrothermal synthesis and single-crystal X-ray structure refinement of
 three borates: sibirskite, parasibirskite and priceite
 Note: T = 173 K
;
_journal_name_full 'The Canadian Mineralogist'
_journal_page_first 823
_journal_page_last 834
_journal_paper_doi 10.3749/canmin.49.3.823
_journal_volume 49
_journal_year 2011
_chemical_compound_source Synthetic
_chemical_formula_sum 'B5 Ca2 H7 O13'
_chemical_name_mineral Priceite
_space_group_IT_number 14
_symmetry_space_group_name_Hall '-P 2ybc'
_symmetry_space_group_name_H-M 'P 1 21/c 1'
_cell_angle_alpha 90
_cell_angle_beta 110.573
_cell_angle_gamma 90
_cell_formula_units_Z 4
_cell_length_a 11.580
_cell_length_b 6.9844
_cell_length_c 12.352
_cell_volume 935.309
_database_code_amcsd 0018466
_exptl_crystal_density_diffrn 2.480
_cod_original_formula_sum 'Ca2 O13 B5 H7'
_cod_database_code 9014971

loop_
_space_group_symop_operation_xyz
x,y,z
x,1/2-y,1/2+z
-x,1/2+y,1/2-z
-x,-y,-z

loop_
_atom_site_aniso_label
_atom_site_aniso_U_11
_atom_site_aniso_U_22
_atom_site_aniso_U_33
_atom_site_aniso_U_12
_atom_site_aniso_U_13
_atom_site_aniso_U_23
Ca(1) 0.00770 0.00580 0.00610 -0.00020 0.00280 0.00060
Ca(2) 0.00850 0.00640 0.00620 0.00010 0.00300 -0.00070
OW(1) 0.01290 0.02680 0.01830 -0.00590 0.00430 0.00260
B(1) 0.00500 0.01000 0.00800 -0.00120 0.00280 -0.00260
B(2) 0.00800 0.00600 0.00460 0.00060 0.00010 -0.00120
B(3) 0.00900 0.00500 0.00700 -0.00130 0.00260 -0.00210
B(4) 0.00900 0.00900 0.00250 -0.00100 0.00100 0.00000
O(1) 0.01010 0.00580 0.00580 -0.00090 0.00530 -0.00180
O(2) 0.01040 0.00670 0.00890 -0.00030 0.00280 -0.00320
O(3) 0.00820 0.00740 0.00480 0.00040 0.00190 0.00110
O(4) 0.00860 0.00930 0.00770 0.00040 0.00350 0.00440
O(5) 0.00940 0.00930 0.01090 -0.00070 0.00600 0.00110
O(6) 0.00760 0.00660 0.00680 -0.00050 0.00030 0.00100
O(7) 0.01070 0.00490 0.00680 -0.00130 0.00400 0.00110
O(8) 0.00890 0.00610 0.00610 0.00070 0.00270 -0.00020
O(9) 0.00970 0.00510 0.00500 -0.00050 0.00160 0.00110
O(10) 0.01020 0.00600 0.00880 0.00050 0.00230 0.00270
O(11) 0.00650 0.01440 0.00940 0.00330 0.00270 0.00040
O(12) 0.01290 0.00530 0.00710 0.00070 0.00470 0.00040

loop_
_atom_site_label
_atom_site_fract_x
_atom_site_fract_y
_atom_site_fract_z
_atom_site_U_iso_or_equiv
_atom_site_type_symbol
_atom_site_attached_hydrogens
Ca(1) 0.00800 0.75771 0.57987 ? Ca 0
Ca(2) 0.30866 0.24418 0.37863 ? Ca 0
OW(1) 0.50870 0.34730 0.39500 ? O 0
B(1) 0.24900 0.74920 0.35410 ? B 0
B(2) 0.01810 0.72550 0.32840 ? B 0
B(3) 0.18450 0.53440 0.48110 ? B 0
B(4) 0.30320 0.28100 0.62710 ? B 0
B(5) 0.28990 0.62030 0.69040 0.00640 B 0
O(1) 0.32000 0.75570 0.77560 ? O 0
O(2) 0.29750 0.91580 0.43420 ? O 0
O(3) 0.26670 0.57070 0.41770 ? O 0
O(4) 0.11630 0.78350 0.28600 ? O 0
O(5) -0.02060 0.89260 0.38700 ? O 0
O(6) -0.09070 0.67320 0.22560 ? O 0
O(7) 0.05460 0.56520 0.40980 ? O 0
O(8) 0.21210 0.67060 0.58190 ? O 0
O(9) 0.19950 0.33490 0.52150 ? O 0
O(10) 0.26700 0.11770 0.68200 ? O 0
O(11) 0.40760 0.24720 0.58910 ? O 0
O(12) 0.33120 0.43510 0.71480 ? O 0
H(1) 0.47970 0.22620 0.63640 0.06000 H 0
H(2) 0.31320 0.01140 0.70630 0.03500 H 0
H(3) 0.25680 0.93040 0.48580 0.04700 H 0
H(4) -0.10210 0.87040 0.37790 0.06300 H 0
H(5) -0.10290 0.54640 0.23450 0.04800 H 0
H(6) 0.55430 0.26380 0.44000 0.05000 H 0
H(7) 0.53280 0.46600 0.39980 0.05000 H 0

loop_
_cod_changelog_entry_id
_cod_changelog_entry_author
_cod_changelog_entry_date
_cod_changelog_entry_text
1
;cod-tools version 3.8.0
Id: cif_guess_AMCSD_atom_types 9581 2023-05-17 12:35:41Z saulius
;
2023-05-23T09:25:40+03:00
;Derived atom types and hydrogen counts
from atom names that follow the AMCSD naming convention
(Wat == water, O-H == hydroxyl).
;

loop_
_cod_related_entry_id
_cod_related_entry_database
_cod_related_entry_code
1 AMCSD 0018466
